data_4329240
loop_
_publ_author_name
'Enrique Colacio'
'Jos\'e Ruiz'
'Antonio J. Mota'
'Mar\'ia A. Palacios'
'Eduard Cremades'
'Eliseo Ruiz'
'Fraser J. White'
'Euan K. Brechin'

_publ_contact_author_email fraser.white@ed.ac.uk
_publ_contact_author_name 'Fraser J. White'
_publ_section_title
;
 Family of Carboxylate- and Nitrate-diphenoxo Triply Bridged Dinuclear
 NiIILnIII Complexes (Ln = Eu, Gd, Tb, Ho, Er, Y): Synthesis, Experimental
 and Theoretical Magneto-Structural Studies, and Single-Molecule Magnet
 Behavior
;
_journal_name_full 'Inorganic Chemistry'
_journal_page_first 5857
_journal_page_last 5868
_journal_paper_doi 10.1021/ic3004596
_journal_volume 51
_journal_year 2012
_chemical_compound_source 'Enrique Colacio'
_chemical_formula_moiety 'C25 H37 N6 Ni O13 Tb, 2(C H4 O)'
_chemical_formula_sum 'C27 H45 N6 Ni O15 Tb'
_chemical_formula_weight 911.32
_chemical_name_systematic
; 
 ? 
;
_space_group_IT_number 14
_symmetry_cell_setting monoclinic
_symmetry_space_group_name_Hall '-P 2ybc'
_symmetry_space_group_name_H-M 'P 1 21/c 1'
_atom_sites_solution_hydrogens geom
_atom_sites_solution_primary direct
_atom_sites_solution_secondary difmap
_audit_creation_method SHELXL-97
_cell_angle_alpha 90.00
_cell_angle_beta 105.4273(15)
_cell_angle_gamma 90.00
_cell_formula_units_Z 4
_cell_length_a 10.58073(16)
_cell_length_b 21.0969(3)
_cell_length_c 16.4567(2)
_cell_measurement_reflns_used 26217
_cell_measurement_temperature 100(2)
_cell_measurement_theta_max 29.4550
_cell_measurement_theta_min 2.2134
_cell_volume 3541.11(9)
_computing_cell_refinement
;
CrysAlisPro, Oxford Diffraction Ltd.,
Version 1.171.33.55 (release 05-01-2010 CrysAlis171 .NET)
(compiled Jan  5 2010,16:28:46)
;
_computing_data_collection
;
CrysAlisPro, Oxford Diffraction Ltd.,
Version 1.171.33.55 (release 05-01-2010 CrysAlis171 .NET)
(compiled Jan  5 2010,16:28:46)
;
_computing_data_reduction
;
CrysAlisPro, Oxford Diffraction Ltd.,
Version 1.171.33.55 (release 05-01-2010 CrysAlis171 .NET)
(compiled Jan  5 2010,16:28:46)
;
_computing_molecular_graphics Shelxp
_computing_publication_material 'Platon, encifer'
_computing_structure_refinement 'SHELXL-97 (Sheldrick, 2008)'
_computing_structure_solution 'SHELXS-97 (Sheldrick, 2008)'
_diffrn_ambient_temperature 100(2)
_diffrn_detector_area_resol_mean 5.1574
_diffrn_measured_fraction_theta_full 1.000
_diffrn_measured_fraction_theta_max 0.893
_diffrn_measurement_details
;
  1 omega  -70.00  -26.00   1.0000   19.6300
omega____ theta____ kappa____ phi______ frames
    -      -11.0332  128.0000  -66.0000 44

  2 omega    2.00   33.00   1.0000   19.6300
omega____ theta____ kappa____ phi______ frames
    -       12.1269   77.0000 -120.0000 31

  3 omega  -72.00   53.00   1.0000   19.6300
omega____ theta____ kappa____ phi______ frames
    -       12.1269    0.0000 -150.0000 125

  4 omega -100.00  -75.00   1.0000   19.6300
omega____ theta____ kappa____ phi______ frames
    -      -11.0332  179.0000 -180.0000 25

  5 omega  -14.00   88.00   1.0000   19.6300
omega____ theta____ kappa____ phi______ frames
    -       12.1269   38.0000  -90.0000 102

  6 omega  -64.00   39.00   1.0000   19.6300
omega____ theta____ kappa____ phi______ frames
    -       12.1269  -38.0000  120.0000 103
;
_diffrn_measurement_device_type 'SuperNova, Dual, Cu at zero, Atlas'
_diffrn_measurement_method 'Phi and Omega scans'
_diffrn_radiation_monochromator mirror
_diffrn_radiation_source 'SuperNova (Mo) X-ray Source'
_diffrn_radiation_type 'Mo K\a'
_diffrn_radiation_wavelength 0.7107
_diffrn_reflns_av_R_equivalents 0.0293
_diffrn_reflns_av_sigmaI/netI 0.0246
_diffrn_reflns_limit_h_max 14
_diffrn_reflns_limit_h_min -13
_diffrn_reflns_limit_k_max 26
_diffrn_reflns_limit_k_min -27
_diffrn_reflns_limit_l_max 22
_diffrn_reflns_limit_l_min -20
_diffrn_reflns_number 40901
_diffrn_reflns_theta_full 25.24
_diffrn_reflns_theta_max 29.52
_diffrn_reflns_theta_min 2.22
_exptl_absorpt_coefficient_mu 2.588
_exptl_absorpt_correction_T_max 1.00000
_exptl_absorpt_correction_T_min 0.94480
_exptl_absorpt_correction_type multi-scan
_exptl_absorpt_process_details
;
CrysAlisPro, Oxford Diffraction Ltd.,
Version 1.171.33.55 (release 05-01-2010 CrysAlis171 .NET)
(compiled Jan  5 2010,16:28:46)
empirical absorption correction using spherical harmonics,
 implemented in SCALE3 ABSPACK scaling algorithm.
;
_exptl_crystal_colour cyan
_exptl_crystal_density_diffrn 1.709
_exptl_crystal_description block
_exptl_crystal_F_000 1848
_exptl_crystal_recrystallization_method 'slow evaporation of MeOH'
_exptl_crystal_size_max 0.207
_exptl_crystal_size_mid 0.138
_exptl_crystal_size_min 0.123
_refine_diff_density_max 1.173
_refine_diff_density_min -0.821
_refine_diff_density_rms 0.097
_refine_ls_extinction_method none
_refine_ls_goodness_of_fit_ref 1.054
_refine_ls_hydrogen_treatment constr
_refine_ls_matrix_type full
_refine_ls_number_parameters 462
_refine_ls_number_reflns 8831
_refine_ls_number_restraints 5
_refine_ls_restrained_S_all 1.054
_refine_ls_R_factor_all 0.0279
_refine_ls_R_factor_gt 0.0232
_refine_ls_shift/su_max 0.002
_refine_ls_shift/su_mean 0.000
_refine_ls_structure_factor_coef Fsqd
_refine_ls_weighting_details 'calc w=1/[\s^2^(Fo^2^)+(0.0280P)^2^+2.6449P] where P=(Fo^2^+2Fc^2^)/3'
_refine_ls_weighting_scheme calc
_refine_ls_wR_factor_gt 0.0555
_refine_ls_wR_factor_ref 0.0569
_reflns_number_gt 7786
_reflns_number_total 8831
_reflns_threshold_expression >2sigma(I)
_cod_data_source_file ic3004596_si_001_07.cif
_cod_data_source_block 7
_cod_original_sg_symbol_H-M 'P 21/c'
_cod_database_code 4329240

loop_
_symmetry_equiv_pos_as_xyz
'x, y, z'
'-x, y+1/2, -z+1/2'
'-x, -y, -z'
'x, -y-1/2, z-1/2'

loop_
_atom_site_label
_atom_site_type_symbol
_atom_site_fract_x
_atom_site_fract_y
_atom_site_fract_z
_atom_site_U_iso_or_equiv
_atom_site_adp_type
_atom_site_occupancy
_atom_site_symmetry_multiplicity
_atom_site_calc_flag
_atom_site_refinement_flags
Tb1 Tb 0.419156(10) 0.869974(5) 0.689465(6) 0.01275(4) Uani 1 1 d U
Ni1 Ni 0.32922(3) 0.715751(13) 0.640805(16) 0.01175(6) Uani 1 1 d .
C6A C 0.1764(2) 0.77934(11) 0.45142(13) 0.0157(4) Uani 1 1 d .
C7A C 0.0706(2) 0.79995(11) 0.38634(13) 0.0174(4) Uani 1 1 d .
H7A H 0.0269 0.7705 0.3447 0.021 Uiso 1 1 calc R
C4A C 0.2401(2) 0.82143(10) 0.51439(13) 0.0142(4) Uani 1 1 d .
O5A O 0.33976(14) 0.80271(7) 0.57917(9) 0.0135(3) Uani 1 1 d .
C3A C 0.1989(2) 0.88515(11) 0.50672(14) 0.0164(4) Uani 1 1 d .
O2A O 0.27364(16) 0.92468(7) 0.56954(10) 0.0183(3) Uani 1 1 d .
C8A C 0.0278(2) 0.86221(11) 0.38094(14) 0.0191(5) Uani 1 1 d .
C9A C -0.0900(2) 0.88277(13) 0.31176(16) 0.0286(6) Uani 1 1 d .
H9A1 H -0.1007 0.8545 0.2632 0.043 Uiso 1 1 calc R
H9A2 H -0.0770 0.9263 0.2948 0.043 Uiso 1 1 calc R
H9A3 H -0.1686 0.8809 0.3324 0.043 Uiso 1 1 calc R
C1A C 0.2356(3) 0.99043(11) 0.56681(16) 0.0282(6) Uani 1 1 d .
H1A1 H 0.2323 1.0080 0.5111 0.042 Uiso 1 1 calc R
H1A2 H 0.2998 1.0141 0.6101 0.042 Uiso 1 1 calc R
H1A3 H 0.1490 0.9939 0.5773 0.042 Uiso 1 1 calc R
O25A O 0.43424(14) 0.77081(7) 0.73645(9) 0.0137(3) Uani 1 1 d .
C24A C 0.5230(2) 0.75054(10) 0.80617(12) 0.0139(4) Uani 1 1 d .
C26A C 0.6431(2) 0.78162(10) 0.83175(13) 0.0152(4) Uani 1 1 d .
C23A C 0.4993(2) 0.69759(10) 0.85040(13) 0.0147(4) Uani 1 1 d .
C32A C 0.5975(2) 0.67674(11) 0.92012(13) 0.0175(4) Uani 1 1 d .
H32A H 0.5816 0.6406 0.9504 0.021 Uiso 1 1 calc R
C22A C 0.3694(2) 0.66529(11) 0.82020(13) 0.0172(4) Uani 1 1 d .
H22A H 0.2997 0.6960 0.8225 0.021 Uiso 1 1 calc R
H22B H 0.3654 0.6303 0.8596 0.021 Uiso 1 1 calc R
N20A N 0.34034(18) 0.63860(8) 0.73231(11) 0.0147(4) Uani 1 1 d .
C19A C 0.4473(2) 0.59541(10) 0.72412(14) 0.0173(4) Uani 1 1 d .
H19A H 0.4095 0.5608 0.6844 0.021 Uiso 1 1 calc R
H19B H 0.4885 0.5761 0.7797 0.021 Uiso 1 1 calc R
C21A C 0.2175(2) 0.60166(12) 0.72220(14) 0.0208(5) Uani 1 1 d .
H21A H 0.2295 0.5706 0.7679 0.031 Uiso 1 1 calc R
H21B H 0.1962 0.5795 0.6679 0.031 Uiso 1 1 calc R
H21C H 0.1457 0.6305 0.7241 0.031 Uiso 1 1 calc R
C18A C 0.5514(2) 0.62957(10) 0.69280(14) 0.0161(4) Uani 1 1 d .
H18A H 0.6026 0.6576 0.7379 0.019 Uiso 1 1 calc R
H18B H 0.6123 0.5981 0.6794 0.019 Uiso 1 1 calc R
N16A N 0.49186(17) 0.66799(9) 0.61640(11) 0.0142(4) Uani 1 1 d .
C17A C 0.5930(2) 0.71173(11) 0.60167(14) 0.0189(4) Uani 1 1 d .
H17A H 0.6247 0.7391 0.6511 0.028 Uiso 1 1 calc R
H17B H 0.5550 0.7379 0.5520 0.028 Uiso 1 1 calc R
H17C H 0.6664 0.6871 0.5922 0.028 Uiso 1 1 calc R
C15A C 0.4433(2) 0.62610(11) 0.54107(14) 0.0177(4) Uani 1 1 d .
H15A H 0.4896 0.5849 0.5517 0.021 Uiso 1 1 calc R
H15B H 0.4643 0.6459 0.4917 0.021 Uiso 1 1 calc R
C14A C 0.2962(2) 0.61458(11) 0.52087(14) 0.0186(5) Uani 1 1 d .
H14A H 0.2652 0.5961 0.4637 0.022 Uiso 1 1 calc R
H14B H 0.2777 0.5838 0.5616 0.022 Uiso 1 1 calc R
N12A N 0.22446(17) 0.67422(9) 0.52484(11) 0.0146(4) Uani 1 1 d .
C13A C 0.0842(2) 0.66010(11) 0.51545(14) 0.0199(5) Uani 1 1 d .
H13A H 0.0371 0.6996 0.5187 0.030 Uiso 1 1 calc R
H13B H 0.0760 0.6315 0.5607 0.030 Uiso 1 1 calc R
H13C H 0.0467 0.6399 0.4607 0.030 Uiso 1 1 calc R
C11A C 0.2333(2) 0.71459(11) 0.45182(13) 0.0169(4) Uani 1 1 d .
H11A H 0.3267 0.7187 0.4523 0.020 Uiso 1 1 calc R
H11B H 0.1874 0.6927 0.3990 0.020 Uiso 1 1 calc R
C10A C 0.0953(2) 0.90515(11) 0.44184(14) 0.0185(4) Uani 1 1 d .
H10A H 0.0696 0.9484 0.4384 0.022 Uiso 1 1 calc R
C30A C 0.7178(2) 0.70732(11) 0.94633(13) 0.0189(5) Uani 1 1 d .
C29A C 0.7405(2) 0.76031(11) 0.90091(14) 0.0183(4) Uani 1 1 d .
H29A H 0.8223 0.7817 0.9173 0.022 Uiso 1 1 calc R
C31A C 0.8226(2) 0.68492(13) 1.02236(15) 0.0252(5) Uani 1 1 d .
H31A H 0.9045 0.6779 1.0065 0.038 Uiso 1 1 calc R
H31B H 0.7947 0.6452 1.0431 0.038 Uiso 1 1 calc R
H31C H 0.8366 0.7171 1.0668 0.038 Uiso 1 1 calc R
O27A O 0.65386(14) 0.83310(7) 0.78105(9) 0.0170(3) Uani 1 1 d .
C28A C 0.7851(2) 0.85310(14) 0.78504(17) 0.0307(6) Uani 1 1 d .
H28A H 0.8235 0.8736 0.8394 0.046 Uiso 1 1 calc R
H28B H 0.7832 0.8832 0.7394 0.046 Uiso 1 1 calc R
H28C H 0.8380 0.8162 0.7791 0.046 Uiso 1 1 calc R
O1B O 0.34100(16) 0.96445(8) 0.75085(9) 0.0205(3) Uani 1 1 d U
N1B N 0.38455(19) 0.94726(9) 0.82704(11) 0.0167(4) Uani 1 1 d .
O2B O 0.43662(16) 0.89244(8) 0.83877(10) 0.0210(3) Uani 1 1 d U
O3B O 0.37686(17) 0.98128(8) 0.88541(10) 0.0240(4) Uani 1 1 d .
O1C O 0.56323(18) 0.96035(8) 0.69217(12) 0.0290(4) Uani 1 1 d U
N1C N 0.6115(2) 0.94159(10) 0.63299(14) 0.0282(5) Uani 1 1 d U
O2C O 0.57098(17) 0.88827(8) 0.60118(10) 0.0239(4) Uani 1 1 d U
O3C O 0.6926(2) 0.97266(11) 0.61059(16) 0.0541(7) Uani 1 1 d .
O1D O 0.15547(15) 0.74746(7) 0.66717(10) 0.0178(3) Uani 1 1 d .
N1D N 0.12799(17) 0.79975(9) 0.69666(11) 0.0160(4) Uani 1 1 d .
O2D O 0.20051(16) 0.84784(8) 0.70007(10) 0.0209(3) Uani 1 1 d .
O3D O 0.02863(16) 0.80369(8) 0.72161(11) 0.0248(4) Uani 1 1 d .
C2S C 0.0394(3) 0.53419(17) 0.30818(19) 0.0425(7) Uani 1 1 d .
H2S1 H 0.0439 0.5799 0.3194 0.064 Uiso 1 1 calc R
H2S2 H -0.0343 0.5252 0.2591 0.064 Uiso 1 1 calc R
H2S3 H 0.1212 0.5201 0.2968 0.064 Uiso 1 1 calc R
O1S O 0.0203(2) 0.50037(11) 0.38198(14) 0.0464(5) Uani 1 1 d .
H1S H -0.0400 0.5178 0.3982 0.070 Uiso 1 1 calc R
O1T O 0.1621(2) 0.46637(13) 0.53903(15) 0.0496(6) Uani 1 1 d .
H1T H 0.1236 0.4683 0.4874 0.074 Uiso 1 1 calc R
C2T C 0.2886(3) 0.44224(16) 0.5495(2) 0.0455(8) Uani 1 1 d .
H2T1 H 0.3393 0.4714 0.5242 0.068 Uiso 1 1 calc R
H2T2 H 0.2833 0.4008 0.5220 0.068 Uiso 1 1 calc R
H2T3 H 0.3317 0.4376 0.6098 0.068 Uiso 1 1 calc R

loop_
_atom_site_aniso_label
_atom_site_aniso_U_11
_atom_site_aniso_U_22
_atom_site_aniso_U_33
_atom_site_aniso_U_23
_atom_site_aniso_U_13
_atom_site_aniso_U_12
Tb1 0.01439(5) 0.01049(5) 0.01334(6) -0.00149(4) 0.00362(4) -0.00045(4)
Ni1 0.01120(13) 0.01112(13) 0.01249(12) -0.00079(10) 0.00239(10) 0.00003(10)
C6A 0.0157(10) 0.0171(11) 0.0153(10) 0.0014(8) 0.0055(8) 0.0011(8)
C7A 0.0152(10) 0.0218(12) 0.0145(10) 0.0004(8) 0.0028(8) -0.0007(9)
C4A 0.0151(10) 0.0165(11) 0.0119(9) 0.0023(8) 0.0052(8) 0.0020(8)
O5A 0.0144(7) 0.0115(7) 0.0135(7) 0.0012(5) 0.0017(6) 0.0017(6)
C3A 0.0176(11) 0.0159(11) 0.0170(10) 0.0006(8) 0.0068(8) -0.0004(8)
O2A 0.0224(8) 0.0117(8) 0.0195(8) -0.0016(6) 0.0035(6) 0.0015(6)
C8A 0.0160(11) 0.0248(12) 0.0161(11) 0.0047(9) 0.0035(8) 0.0029(9)
C9A 0.0217(13) 0.0295(14) 0.0287(13) 0.0061(10) -0.0034(10) 0.0047(10)
C1A 0.0439(16) 0.0121(12) 0.0249(12) 0.0011(9) 0.0031(11) 0.0056(11)
O25A 0.0154(7) 0.0125(7) 0.0114(7) -0.0009(5) 0.0004(6) -0.0015(6)
C24A 0.0142(10) 0.0157(11) 0.0115(9) -0.0025(8) 0.0027(8) 0.0027(8)
C26A 0.0159(10) 0.0149(11) 0.0159(10) -0.0022(8) 0.0060(8) 0.0010(8)
C23A 0.0169(10) 0.0159(11) 0.0122(10) -0.0020(8) 0.0053(8) 0.0011(8)
C32A 0.0215(11) 0.0189(11) 0.0126(10) 0.0018(8) 0.0054(8) 0.0031(9)
C22A 0.0195(11) 0.0182(11) 0.0148(10) 0.0005(8) 0.0065(8) -0.0025(9)
N20A 0.0153(9) 0.0119(9) 0.0165(9) 0.0002(7) 0.0036(7) -0.0024(7)
C19A 0.0202(11) 0.0115(10) 0.0185(11) 0.0005(8) 0.0020(8) 0.0001(8)
C21A 0.0192(11) 0.0214(12) 0.0214(11) 0.0006(9) 0.0049(9) -0.0074(9)
C18A 0.0161(10) 0.0129(10) 0.0172(10) -0.0007(8) 0.0010(8) 0.0037(8)
N16A 0.0139(9) 0.0144(9) 0.0142(8) -0.0012(7) 0.0038(7) 0.0009(7)
C17A 0.0180(11) 0.0185(11) 0.0223(11) 0.0008(9) 0.0092(9) -0.0003(9)
C15A 0.0198(11) 0.0167(11) 0.0158(10) -0.0043(8) 0.0035(8) 0.0048(9)
C14A 0.0219(11) 0.0132(11) 0.0184(11) -0.0052(8) 0.0013(9) 0.0012(9)
N12A 0.0135(9) 0.0138(9) 0.0151(8) -0.0015(7) 0.0016(7) 0.0003(7)
C13A 0.0159(11) 0.0202(12) 0.0210(11) -0.0016(9) 0.0002(8) -0.0035(9)
C11A 0.0193(11) 0.0170(11) 0.0145(10) -0.0022(8) 0.0046(8) 0.0009(9)
C10A 0.0188(11) 0.0174(11) 0.0198(11) 0.0033(8) 0.0062(9) 0.0043(9)
C30A 0.0179(11) 0.0239(12) 0.0150(10) -0.0009(9) 0.0046(8) 0.0060(9)
C29A 0.0131(10) 0.0224(12) 0.0191(11) -0.0034(9) 0.0039(8) -0.0002(9)
C31A 0.0179(12) 0.0357(15) 0.0196(11) 0.0053(10) 0.0010(9) 0.0050(10)
O27A 0.0119(7) 0.0181(8) 0.0206(8) 0.0023(6) 0.0034(6) -0.0028(6)
C28A 0.0152(12) 0.0406(16) 0.0356(14) 0.0118(12) 0.0053(10) -0.0061(11)
O1B 0.0280(9) 0.0181(8) 0.0162(7) 0.0025(6) 0.0074(6) 0.0014(7)
N1B 0.0213(10) 0.0138(9) 0.0167(9) -0.0017(7) 0.0079(7) -0.0030(7)
O2B 0.0282(9) 0.0149(8) 0.0190(8) -0.0003(6) 0.0048(7) 0.0051(7)
O3B 0.0373(10) 0.0174(9) 0.0209(8) -0.0070(7) 0.0142(7) -0.0033(7)
O1C 0.0354(10) 0.0193(9) 0.0400(10) -0.0106(8) 0.0235(8) -0.0056(8)
N1C 0.0321(12) 0.0218(11) 0.0365(12) -0.0010(9) 0.0190(10) -0.0084(9)
O2C 0.0270(9) 0.0231(9) 0.0232(8) -0.0069(7) 0.0096(7) -0.0059(7)
O3C 0.0679(16) 0.0417(13) 0.0718(16) -0.0103(12) 0.0517(14) -0.0271(12)
O1D 0.0145(8) 0.0162(8) 0.0235(8) -0.0038(6) 0.0062(6) 0.0007(6)
N1D 0.0134(9) 0.0204(10) 0.0139(8) 0.0016(7) 0.0030(7) 0.0033(7)
O2D 0.0192(8) 0.0162(8) 0.0283(9) -0.0044(7) 0.0079(7) -0.0021(6)
O3D 0.0203(9) 0.0273(9) 0.0320(9) 0.0008(7) 0.0159(7) 0.0042(7)
C2S 0.0287(15) 0.051(2) 0.0475(18) -0.0157(15) 0.0092(13) 0.0020(14)
O1S 0.0318(12) 0.0495(14) 0.0530(13) -0.0013(11) 0.0028(10) 0.0040(10)
O1T 0.0249(11) 0.0683(17) 0.0551(13) 0.0234(12) 0.0100(10) 0.0121(11)
C2T 0.0327(16) 0.0362(18) 0.071(2) 0.0201(15) 0.0192(15) 0.0094(13)

loop_
_atom_type_symbol
_atom_type_description
_atom_type_scat_dispersion_real
_atom_type_scat_dispersion_imag
_atom_type_scat_source
C C 0.0033 0.0016 'International Tables Vol C Tables 4.2.6.8 and 6.1.1.4'
H H 0.0000 0.0000 'International Tables Vol C Tables 4.2.6.8 and 6.1.1.4'
Tb Tb -0.1723 4.1537 'International Tables Vol C Tables 4.2.6.8 and 6.1.1.4'
N N 0.0061 0.0033 'International Tables Vol C Tables 4.2.6.8 and 6.1.1.4'
Ni Ni 0.3393 1.1124 'International Tables Vol C Tables 4.2.6.8 and 6.1.1.4'
O O 0.0106 0.0060 'International Tables Vol C Tables 4.2.6.8 and 6.1.1.4'

loop_
_geom_angle_atom_site_label_1
_geom_angle_atom_site_label_2
_geom_angle_atom_site_label_3
_geom_angle
O25A Tb1 O5A 70.62(5)
O25A Tb1 O2D 76.94(6)
O5A Tb1 O2D 77.28(5)
O25A Tb1 O1C 138.14(6)
O5A Tb1 O1C 126.74(6)
O2D Tb1 O1C 139.33(6)
O25A Tb1 O2A 134.18(5)
O5A Tb1 O2A 68.40(5)
O2D Tb1 O2A 74.91(5)
O1C Tb1 O2A 84.36(6)
O25A Tb1 O2B 81.63(5)
O5A Tb1 O2B 145.93(5)
O2D Tb1 O2B 77.51(6)
O1C Tb1 O2B 87.17(6)
O2A Tb1 O2B 125.37(5)
O25A Tb1 O2C 110.78(6)
O5A Tb1 O2C 77.78(5)
O2D Tb1 O2C 149.40(6)
O1C Tb1 O2C 52.07(5)
O2A Tb1 O2C 79.61(6)
O2B Tb1 O2C 132.10(6)
O25A Tb1 O1B 128.13(5)
O5A Tb1 O1B 137.20(5)
O2D Tb1 O1B 72.25(5)
O1C Tb1 O1B 68.73(6)
O2A Tb1 O1B 75.06(5)
O2B Tb1 O1B 51.80(5)
O2C Tb1 O1B 117.08(6)
O25A Tb1 O27A 63.70(5)
O5A Tb1 O27A 111.11(5)
O2D Tb1 O27A 132.26(5)
O1C Tb1 O27A 74.49(6)
O2A Tb1 O27A 152.77(5)
O2B Tb1 O27A 71.29(5)
O2C Tb1 O27A 73.91(5)
O1B Tb1 O27A 111.59(5)
O25A Tb1 N1C 127.94(6)
O5A Tb1 N1C 102.23(6)
O2D Tb1 N1C 154.00(6)
O1C Tb1 N1C 26.12(6)
O2A Tb1 N1C 80.75(6)
O2B Tb1 N1C 110.45(6)
O2C Tb1 N1C 25.95(6)
O1B Tb1 N1C 92.91(6)
O27A Tb1 N1C 72.68(6)
O25A Tb1 N1B 105.72(5)
O5A Tb1 N1B 151.33(5)
O2D Tb1 N1B 74.26(5)
O1C Tb1 N1B 75.71(5)
O2A Tb1 N1B 100.49(5)
O2B Tb1 N1B 25.97(5)
O2C Tb1 N1B 127.67(5)
O1B Tb1 N1B 25.88(5)
O27A Tb1 N1B 90.85(5)
N1C Tb1 N1B 101.80(6)
O25A Tb1 Ni1 34.55(4)
O5A Tb1 Ni1 37.08(4)
O2D Tb1 Ni1 67.71(4)
O1C Tb1 Ni1 151.91(4)
O2A Tb1 Ni1 100.58(4)
O2B Tb1 Ni1 111.03(4)
O2C Tb1 Ni1 101.24(4)
O1B Tb1 Ni1 139.34(4)
O27A Tb1 Ni1 90.81(3)
N1C Tb1 Ni1 126.81(4)
N1B Tb1 Ni1 129.32(4)
O25A Ni1 O1D 89.22(6)
O25A Ni1 O5A 77.75(6)
O1D Ni1 O5A 89.06(6)
O25A Ni1 N16A 96.55(6)
O1D Ni1 N16A 170.17(7)
O5A Ni1 N16A 99.92(6)
O25A Ni1 N12A 168.11(7)
O1D Ni1 N12A 92.32(6)
O5A Ni1 N12A 90.48(6)
N16A Ni1 N12A 83.67(7)
O25A Ni1 N20A 88.51(6)
O1D Ni1 N20A 89.12(7)
O5A Ni1 N20A 166.17(6)
N16A Ni1 N20A 83.10(7)
N12A Ni1 N20A 103.29(7)
O25A Ni1 Tb1 38.30(4)
O1D Ni1 Tb1 81.58(4)
O5A Ni1 Tb1 40.60(4)
N16A Ni1 Tb1 107.85(5)
N12A Ni1 Tb1 130.40(5)
N20A Ni1 Tb1 125.60(5)
C4A C6A C7A 120.1(2)
C4A C6A C11A 117.71(19)
C7A C6A C11A 121.9(2)
C8A C7A C6A 121.7(2)
C8A C7A H7A 119.1
C6A C7A H7A 119.1
O5A C4A C6A 121.62(19)
O5A C4A C3A 120.70(19)
C6A C4A C3A 117.65(19)
C4A O5A Ni1 120.35(13)
C4A O5A Tb1 119.57(13)
Ni1 O5A Tb1 102.32(6)
C10A C3A O2A 124.6(2)
C10A C3A C4A 121.7(2)
O2A C3A C4A 113.71(18)
C3A O2A C1A 116.91(18)
C3A O2A Tb1 115.22(12)
C1A O2A Tb1 126.14(13)
C7A C8A C10A 118.2(2)
C7A C8A C9A 120.7(2)
C10A C8A C9A 121.0(2)
C8A C9A H9A1 109.5
C8A C9A H9A2 109.5
H9A1 C9A H9A2 109.5
C8A C9A H9A3 109.5
H9A1 C9A H9A3 109.5
H9A2 C9A H9A3 109.5
O2A C1A H1A1 109.5
O2A C1A H1A2 109.5
H1A1 C1A H1A2 109.5
O2A C1A H1A3 109.5
H1A1 C1A H1A3 109.5
H1A2 C1A H1A3 109.5
C24A O25A Ni1 126.37(13)
C24A O25A Tb1 124.44(13)
Ni1 O25A Tb1 107.15(6)
O25A C24A C26A 118.86(19)
O25A C24A C23A 121.28(19)
C26A C24A C23A 119.79(19)
C29A C26A C24A 120.9(2)
C29A C26A O27A 125.5(2)
C24A C26A O27A 113.58(18)
C24A C23A C32A 118.9(2)
C24A C23A C22A 117.99(19)
C32A C23A C22A 123.1(2)
C30A C32A C23A 121.9(2)
C30A C32A H32A 119.1
C23A C32A H32A 119.1
C23A C22A N20A 115.11(17)
C23A C22A H22A 108.5
N20A C22A H22A 108.5
C23A C22A H22B 108.5
N20A C22A H22B 108.5
H22A C22A H22B 107.5
C19A N20A C21A 109.43(17)
C19A N20A C22A 110.51(17)
C21A N20A C22A 104.64(17)
C19A N20A Ni1 107.15(13)
C21A N20A Ni1 115.18(14)
C22A N20A Ni1 109.94(13)
N20A C19A C18A 112.26(18)
N20A C19A H19A 109.2
C18A C19A H19A 109.2
N20A C19A H19B 109.2
C18A C19A H19B 109.2
H19A C19A H19B 107.9
N20A C21A H21A 109.5
N20A C21A H21B 109.5
H21A C21A H21B 109.5
N20A C21A H21C 109.5
H21A C21A H21C 109.5
H21B C21A H21C 109.5
N16A C18A C19A 111.32(17)
N16A C18A H18A 109.4
C19A C18A H18A 109.4
N16A C18A H18B 109.4
C19A C18A H18B 109.4
H18A C18A H18B 108.0
C17A N16A C18A 108.41(17)
C17A N16A C15A 109.62(17)
C18A N16A C15A 110.67(17)
C17A N16A Ni1 113.12(14)
C18A N16A Ni1 106.32(13)
C15A N16A Ni1 108.66(13)
N16A C17A H17A 109.5
N16A C17A H17B 109.5
H17A C17A H17B 109.5
N16A C17A H17C 109.5
H17A C17A H17C 109.5
H17B C17A H17C 109.5
N16A C15A C14A 112.38(18)
N16A C15A H15A 109.1
C14A C15A H15A 109.1
N16A C15A H15B 109.1
C14A C15A H15B 109.1
H15A C15A H15B 107.9
N12A C14A C15A 111.19(18)
N12A C14A H14A 109.4
C15A C14A H14A 109.4
N12A C14A H14B 109.4
C15A C14A H14B 109.4
H14A C14A H14B 108.0
C14A N12A C13A 109.64(17)
C14A N12A C11A 107.82(17)
C13A N12A C11A 107.79(17)
C14A N12A Ni1 103.83(12)
C13A N12A Ni1 116.47(13)
C11A N12A Ni1 110.95(13)
N12A C13A H13A 109.5
N12A C13A H13B 109.5
H13A C13A H13B 109.5
N12A C13A H13C 109.5
H13A C13A H13C 109.5
H13B C13A H13C 109.5
C6A C11A N12A 114.43(17)
C6A C11A H11A 108.7
N12A C11A H11A 108.7
C6A C11A H11B 108.7
N12A C11A H11B 108.7
H11A C11A H11B 107.6
C3A C10A C8A 120.4(2)
C3A C10A H10A 119.8
C8A C10A H10A 119.8
C32A C30A C29A 118.5(2)
C32A C30A C31A 121.5(2)
C29A C30A C31A 120.0(2)
C26A C29A C30A 120.0(2)
C26A C29A H29A 120.0
C30A C29A H29A 120.0
C30A C31A H31A 109.5
C30A C31A H31B 109.5
H31A C31A H31B 109.5
C30A C31A H31C 109.5
H31A C31A H31C 109.5
H31B C31A H31C 109.5
C26A O27A C28A 115.73(17)
C26A O27A Tb1 110.80(12)
C28A O27A Tb1 133.38(14)
O27A C28A H28A 109.5
O27A C28A H28B 109.5
H28A C28A H28B 109.5
O27A C28A H28C 109.5
H28A C28A H28C 109.5
H28B C28A H28C 109.5
N1B O1B Tb1 95.76(12)
O3B N1B O1B 121.85(19)
O3B N1B O2B 122.15(18)
O1B N1B O2B 115.99(17)
O3B N1B Tb1 176.34(15)
O1B N1B Tb1 58.37(10)
O2B N1B Tb1 57.77(10)
N1B O2B Tb1 96.26(11)
N1C O1C Tb1 96.84(13)
O3C N1C O2C 122.9(2)
O3C N1C O1C 121.6(2)
O2C N1C O1C 115.48(19)
O3C N1C Tb1 178.60(19)
O2C N1C Tb1 58.44(11)
O1C N1C Tb1 57.05(11)
N1C O2C Tb1 95.61(13)
N1D O1D Ni1 130.96(13)
O3D N1D O2D 119.60(19)
O3D N1D O1D 119.31(19)
O2D N1D O1D 121.08(17)
N1D O2D Tb1 137.29(13)
O1S C2S H2S1 109.5
O1S C2S H2S2 109.5
H2S1 C2S H2S2 109.5
O1S C2S H2S3 109.5
H2S1 C2S H2S3 109.5
H2S2 C2S H2S3 109.5
C2S O1S H1S 109.5
C2T O1T H1T 109.5
O1T C2T H2T1 109.5
O1T C2T H2T2 109.5
H2T1 C2T H2T2 109.5
O1T C2T H2T3 109.5
H2T1 C2T H2T3 109.5
H2T2 C2T H2T3 109.5

loop_
_geom_bond_atom_site_label_1
_geom_bond_atom_site_label_2
_geom_bond_distance
Tb1 O25A 2.2214(15)
Tb1 O5A 2.2810(14)
Tb1 O2D 2.4115(16)
Tb1 O1C 2.4342(17)
Tb1 O2A 2.4455(15)
Tb1 O2B 2.4606(15)
Tb1 O2C 2.4662(17)
Tb1 O1B 2.4742(16)
Tb1 O27A 2.6556(15)
Tb1 N1C 2.880(2)
Tb1 N1B 2.8913(18)
Tb1 Ni1 3.4245(3)
Ni1 O25A 2.0324(14)
Ni1 O1D 2.1071(15)
Ni1 O5A 2.1136(15)
Ni1 N16A 2.1227(18)
Ni1 N12A 2.1243(17)
Ni1 N20A 2.1992(18)
C6A C4A 1.395(3)
C6A C7A 1.397(3)
C6A C11A 1.492(3)
C7A C8A 1.384(3)
C7A H7A 0.9500
C4A O5A 1.344(2)
C4A C3A 1.409(3)
C3A C10A 1.377(3)
C3A O2A 1.398(3)
O2A C1A 1.442(3)
C8A C10A 1.398(3)
C8A C9A 1.511(3)
C9A H9A1 0.9800
C9A H9A2 0.9800
C9A H9A3 0.9800
C1A H1A1 0.9800
C1A H1A2 0.9800
C1A H1A3 0.9800
O25A C24A 1.345(2)
C24A C26A 1.391(3)
C24A C23A 1.392(3)
C26A C29A 1.391(3)
C26A O27A 1.393(3)
C23A C32A 1.398(3)
C23A C22A 1.496(3)
C32A C30A 1.389(3)
C32A H32A 0.9500
C22A N20A 1.506(3)
C22A H22A 0.9900
C22A H22B 0.9900
N20A C19A 1.487(3)
N20A C21A 1.487(3)
C19A C18A 1.517(3)
C19A H19A 0.9900
C19A H19B 0.9900
C21A H21A 0.9800
C21A H21B 0.9800
C21A H21C 0.9800
C18A N16A 1.488(3)
C18A H18A 0.9900
C18A H18B 0.9900
N16A C17A 1.481(3)
N16A C15A 1.498(3)
C17A H17A 0.9800
C17A H17B 0.9800
C17A H17C 0.9800
C15A C14A 1.522(3)
C15A H15A 0.9900
C15A H15B 0.9900
C14A N12A 1.480(3)
C14A H14A 0.9900
C14A H14B 0.9900
N12A C13A 1.481(3)
N12A C11A 1.496(3)
C13A H13A 0.9800
C13A H13B 0.9800
C13A H13C 0.9800
C11A H11A 0.9900
C11A H11B 0.9900
C10A H10A 0.9500
C30A C29A 1.401(3)
C30A C31A 1.510(3)
C29A H29A 0.9500
C31A H31A 0.9800
C31A H31B 0.9800
C31A H31C 0.9800
O27A C28A 1.435(3)
C28A H28A 0.9800
C28A H28B 0.9800
C28A H28C 0.9800
O1B N1B 1.268(2)
N1B O3B 1.219(2)
N1B O2B 1.273(2)
O1C N1C 1.277(3)
N1C O3C 1.212(3)
N1C O2C 1.267(3)
O1D N1D 1.270(2)
N1D O3D 1.229(2)
N1D O2D 1.264(2)
C2S O1S 1.468(4)
C2S H2S1 0.9800
C2S H2S2 0.9800
C2S H2S3 0.9800
O1S H1S 0.8400
O1T C2T 1.399(3)
O1T H1T 0.8400
C2T H2T1 0.9800
C2T H2T2 0.9800
C2T H2T3 0.9800
